data_7714825
loop_
_publ_author_name
'Hadlington, Terrance J.'

_publ_section_title
;
 An anionic beryllium hydride dimer with an exceedingly short Be&#x22ef;Be
 distance.
;
_journal_issue 3
_journal_name_full 'Dalton transactions (Cambridge, England : 2003)'
_journal_page_first 882
_journal_page_last 886
_journal_paper_doi 10.1039/d3dt03976e
_journal_volume 53
_journal_year 2024
_chemical_formula_moiety 'C48 H95 Be2 K N4 Si2'
_chemical_formula_sum 'C48 H95 Be2 K N4 Si2'
_chemical_formula_weight 841.57
_space_group_crystal_system orthorhombic
_space_group_IT_number 33
_space_group_name_Hall 'P 2c -2n'
_space_group_name_H-M_alt 'P n a 21'
_atom_sites_solution_hydrogens mixed
_audit_creation_method SHELXL-2018/3
_audit_update_record
;
2023-10-24 deposited with the CCDC.	2023-12-21 downloaded from the CCDC.
;
_cell_angle_alpha 90
_cell_angle_beta 90
_cell_angle_gamma 90
_cell_formula_units_Z 4
_cell_length_a 26.540(5)
_cell_length_b 10.950(2)
_cell_length_c 19.230(4)
_cell_measurement_reflns_used 2000
_cell_measurement_temperature 150(2)
_cell_measurement_theta_max 32.50
_cell_measurement_theta_min 1.92
_cell_volume 5588.5(19)
_computing_structure_refinement 'SHELXL-2018/3 (Sheldrick, 2018)'
_computing_structure_solution 'SHELXT 2018/2 (Sheldrick, 2018)'
_diffrn_ambient_temperature 150(2)
_diffrn_detector Pilatus300K
_diffrn_detector_area_resol_mean 5.81
_diffrn_measured_fraction_theta_full 1.000
_diffrn_measured_fraction_theta_max 1.000
_diffrn_measurement_device_type 'STOE StadiVari'
_diffrn_measurement_method '\w scans'
_diffrn_radiation_collimation '0.6 mm diameter'
_diffrn_radiation_monochromator 'Graded multilayer mirror'
_diffrn_radiation_type 'Mo K\a'
_diffrn_radiation_wavelength 0.71073
_diffrn_reflns_av_R_equivalents 0.1004
_diffrn_reflns_av_unetI/netI 0.1003
_diffrn_reflns_Laue_measured_fraction_full 1.000
_diffrn_reflns_Laue_measured_fraction_max 1.000
_diffrn_reflns_limit_h_max 32
_diffrn_reflns_limit_h_min -32
_diffrn_reflns_limit_k_max 13
_diffrn_reflns_limit_k_min -13
_diffrn_reflns_limit_l_max 23
_diffrn_reflns_limit_l_min -23
_diffrn_reflns_number 52410
_diffrn_reflns_point_group_measured_fraction_full 0.918
_diffrn_reflns_point_group_measured_fraction_max 0.914
_diffrn_reflns_theta_full 25.242
_diffrn_reflns_theta_max 26.000
_diffrn_reflns_theta_min 2.012
_diffrn_source 'Genix 3D HF Mo'
_diffrn_source_current 1.000
_diffrn_source_power 0.050
_diffrn_source_voltage 50
_exptl_absorpt_coefficient_mu 0.169
_exptl_absorpt_correction_T_max 1.000
_exptl_absorpt_correction_T_min 0.947
_exptl_absorpt_correction_type empirical
_exptl_absorpt_process_details 'STOE X-AREA 1.76'
_exptl_crystal_colour colourless
_exptl_crystal_density_diffrn 1.000
_exptl_crystal_description plate
_exptl_crystal_F_000 1864
_exptl_crystal_size_max 0.32
_exptl_crystal_size_mid 0.31
_exptl_crystal_size_min 0.03
_refine_diff_density_max 0.258
_refine_diff_density_min -0.247
_refine_diff_density_rms 0.039
_refine_ls_abs_structure_details
;
 Flack x determined using 1674 quotients [(I+)-(I-)]/[(I+)+(I-)]
 (Parsons, Flack and Wagner, Acta Cryst. B69 (2013) 249-259).
;
_refine_ls_abs_structure_Flack 0.24(3)
_refine_ls_extinction_method none
_refine_ls_goodness_of_fit_ref 0.889
_refine_ls_hydrogen_treatment mixed
_refine_ls_matrix_type full
_refine_ls_number_parameters 547
_refine_ls_number_reflns 10054
_refine_ls_number_restraints 1
_refine_ls_restrained_S_all 0.889
_refine_ls_R_factor_all 0.1128
_refine_ls_R_factor_gt 0.0504
_refine_ls_shift/su_max 0.000
_refine_ls_shift/su_mean 0.000
_refine_ls_structure_factor_coef Fsqd
_refine_ls_weighting_details 'w=1/[\s^2^(Fo^2^)+(0.0536P)^2^] where P=(Fo^2^+2Fc^2^)/3'
_refine_ls_weighting_scheme calc
_refine_ls_wR_factor_gt 0.0988
_refine_ls_wR_factor_ref 0.1158
_reflns_Friedel_coverage 0.773
_reflns_Friedel_fraction_full 0.832
_reflns_Friedel_fraction_max 0.823
_reflns_number_gt 5594
_reflns_number_total 10054
_reflns_threshold_expression 'I > 2\s(I)'
_cod_data_source_file d3dt03976e2.cif
_cod_data_source_block compound_3
_cod_depositor_comments 'Adding full bibliography for 7714823--7714825.cif.'
_cod_database_code 7714825
_shelx_shelxl_version_number 2018/3
_shelx_space_group_comment
;
The symmetry employed for this shelxl refinement is uniquely defined
by the following loop, which should always be used as a source of
symmetry information in preference to the above space-group names.
They are only intended as comments.
;

loop_
_space_group_symop_operation_xyz
'x, y, z'
'-x, -y, z+1/2'
'-x+1/2, y+1/2, z+1/2'
'x+1/2, -y+1/2, z'

loop_
_atom_site_label
_atom_site_type_symbol
_atom_site_fract_x
_atom_site_fract_y
_atom_site_fract_z
_atom_site_U_iso_or_equiv
_atom_site_adp_type
_atom_site_occupancy
_atom_site_site_symmetry_order
_atom_site_calc_flag
_atom_site_refinement_flags_posn
_atom_site_refinement_flags_adp
_atom_site_refinement_flags_occupancy
_atom_site_disorder_assembly
_atom_site_disorder_group
K1 K 0.64896(4) 0.83915(10) 0.62593(6) 0.0475(3) Uani 1 1 d . . . . .
Si1 Si 0.80513(5) 0.51556(13) 0.53174(7) 0.0452(4) Uani 1 1 d . . . . .
Si2 Si 0.56185(6) 0.64300(13) 0.38038(7) 0.0470(4) Uani 1 1 d . . . . .
N1 N 0.75278(13) 0.5997(3) 0.55644(18) 0.0357(9) Uani 1 1 d . . . . .
N2 N 0.58547(14) 0.5387(4) 0.43977(17) 0.0388(9) Uani 1 1 d . . . . .
N3 N 0.56172(16) 0.8793(4) 0.7068(2) 0.0510(11) Uani 1 1 d . . . . .
N4 N 0.62091(16) 1.0884(4) 0.6408(2) 0.0523(11) Uani 1 1 d . . . . .
C1 C 0.75407(16) 0.6937(4) 0.6081(2) 0.0381(12) Uani 1 1 d . . . . .
C6 C 0.74086(17) 0.6668(5) 0.6782(2) 0.0441(12) Uani 1 1 d . . . . .
C28 C 0.61879(19) 0.3223(5) 0.3598(2) 0.0487(13) Uani 1 1 d . . . . .
H28 H 0.629589 0.409265 0.354455 0.058 Uiso 1 1 calc R U . . .
C25 C 0.5074(2) 0.2032(5) 0.4634(3) 0.0615(16) Uani 1 1 d . . . . .
H25 H 0.488427 0.129936 0.466924 0.074 Uiso 1 1 calc R U . . .
C2 C 0.76579(17) 0.8159(4) 0.5901(3) 0.0466(13) Uani 1 1 d . . . . .
C24 C 0.5462(2) 0.2122(5) 0.4152(3) 0.0545(14) Uani 1 1 d . . . . .
H24 H 0.554123 0.144333 0.386463 0.065 Uiso 1 1 calc R U . . .
C23 C 0.57359(18) 0.3208(5) 0.4086(2) 0.0430(12) Uani 1 1 d . . . . .
C26 C 0.4967(2) 0.3005(5) 0.5060(3) 0.0569(15) Uani 1 1 d . . . . .
H26 H 0.470782 0.292712 0.539806 0.068 Uiso 1 1 calc R U . . .
C31 C 0.51220(18) 0.5104(5) 0.5526(2) 0.0495(13) Uani 1 1 d . . . . .
H31 H 0.525722 0.588285 0.532884 0.059 Uiso 1 1 calc R U . . .
C7 C 0.7749(2) 0.8536(5) 0.5154(3) 0.0565(14) Uani 1 1 d . . . . .
H7 H 0.782455 0.777272 0.488824 0.068 Uiso 1 1 calc R U . . .
C30 C 0.6630(2) 0.2522(5) 0.3916(3) 0.0601(16) Uani 1 1 d . . . . .
H30A H 0.669802 0.283451 0.438464 0.090 Uiso 1 1 calc R U . . .
H30B H 0.693017 0.263071 0.362540 0.090 Uiso 1 1 calc R U . . .
H30C H 0.654611 0.165176 0.394301 0.090 Uiso 1 1 calc R U . . .
C22 C 0.56041(17) 0.4228(5) 0.4492(2) 0.0396(12) Uani 1 1 d . . . . .
C10 C 0.7255(2) 0.5409(5) 0.7019(3) 0.0564(15) Uani 1 1 d . . . . .
H10 H 0.730039 0.484533 0.661468 0.068 Uiso 1 1 calc R U . . .
C32 C 0.5421(2) 0.4837(5) 0.6196(3) 0.0639(15) Uani 1 1 d . . . . .
H32A H 0.530573 0.406386 0.639724 0.096 Uiso 1 1 calc R U . . .
H32B H 0.536605 0.549891 0.653106 0.096 Uiso 1 1 calc R U . . .
H32C H 0.578060 0.478024 0.608635 0.096 Uiso 1 1 calc R U . . .
C5 C 0.7415(2) 0.7609(6) 0.7277(3) 0.0585(16) Uani 1 1 d . . . . .
H5 H 0.732645 0.742870 0.774515 0.070 Uiso 1 1 calc R U . . .
C33 C 0.4567(2) 0.5319(6) 0.5692(3) 0.0756(18) Uani 1 1 d . . . . .
H33A H 0.438038 0.544961 0.525815 0.113 Uiso 1 1 calc R U . . .
H33B H 0.453370 0.604047 0.598931 0.113 Uiso 1 1 calc R U . . .
H33C H 0.443034 0.460396 0.593338 0.113 Uiso 1 1 calc R U . . .
C3 C 0.76646(19) 0.9058(5) 0.6424(3) 0.0588(15) Uani 1 1 d . . . . .
H3 H 0.775360 0.987261 0.630568 0.071 Uiso 1 1 calc R U . . .
C4 C 0.7545(2) 0.8785(6) 0.7102(4) 0.0686(18) Uani 1 1 d . . . . .
H4 H 0.755273 0.940463 0.744795 0.082 Uiso 1 1 calc R U . . .
C34 C 0.49044(19) 0.6327(5) 0.3785(3) 0.0586(14) Uani 1 1 d . . . . .
H34 H 0.479978 0.621148 0.427974 0.070 Uiso 1 1 calc R U . . .
C37 C 0.5862(2) 0.6174(6) 0.2894(3) 0.0661(17) Uani 1 1 d . . . . .
H37 H 0.578405 0.530153 0.278302 0.079 Uiso 1 1 calc R U . . .
C43 C 0.5627(3) 0.8042(6) 0.7695(3) 0.0765(18) Uani 1 1 d . . . . .
H43A H 0.531896 0.818035 0.796412 0.115 Uiso 1 1 calc R U . . .
H43B H 0.592091 0.826256 0.797749 0.115 Uiso 1 1 calc R U . . .
H43C H 0.564892 0.717816 0.756473 0.115 Uiso 1 1 calc R U . . .
C9 C 0.7278(2) 0.9091(6) 0.4833(3) 0.0729(18) Uani 1 1 d . . . . .
H9A H 0.700417 0.849036 0.484232 0.109 Uiso 1 1 calc R U . . .
H9B H 0.734746 0.932677 0.435114 0.109 Uiso 1 1 calc R U . . .
H9C H 0.717778 0.981492 0.509978 0.109 Uiso 1 1 calc R U . . .
C35 C 0.4693(2) 0.5216(5) 0.3392(3) 0.0718(17) Uani 1 1 d . . . . .
H35A H 0.432385 0.524265 0.339962 0.108 Uiso 1 1 calc R U . . .
H35B H 0.480939 0.446381 0.361604 0.108 Uiso 1 1 calc R U . . .
H35C H 0.481073 0.523374 0.290869 0.108 Uiso 1 1 calc R U . . .
C15 C 0.87713(19) 0.6179(6) 0.6241(3) 0.0736(18) Uani 1 1 d . . . . .
H15A H 0.888002 0.538510 0.642254 0.110 Uiso 1 1 calc R U . . .
H15B H 0.847588 0.646089 0.650136 0.110 Uiso 1 1 calc R U . . .
H15C H 0.904536 0.677201 0.629289 0.110 Uiso 1 1 calc R U . . .
C13 C 0.86374(19) 0.6054(6) 0.5484(3) 0.0668(17) Uani 1 1 d . . . . .
H13 H 0.856238 0.690157 0.531945 0.080 Uiso 1 1 calc R U . . .
C16 C 0.8079(2) 0.3673(5) 0.5834(4) 0.0776(18) Uani 1 1 d . . . . .
H16 H 0.805620 0.391224 0.633473 0.093 Uiso 1 1 calc R U . . .
C45 C 0.5580(2) 1.0085(5) 0.7258(3) 0.0698(17) Uani 1 1 d . . . . .
H45A H 0.581769 1.025000 0.764268 0.084 Uiso 1 1 calc R U . . .
H45B H 0.523527 1.024578 0.743283 0.084 Uiso 1 1 calc R U . . .
C27 C 0.52306(18) 0.4114(5) 0.5006(2) 0.0443(12) Uani 1 1 d . . . . .
C17 C 0.7621(2) 0.2842(5) 0.5692(4) 0.086(2) Uani 1 1 d . . . . .
H17A H 0.762517 0.257721 0.520552 0.129 Uiso 1 1 calc R U . . .
H17B H 0.730959 0.329723 0.578411 0.129 Uiso 1 1 calc R U . . .
H17C H 0.763569 0.212612 0.599696 0.129 Uiso 1 1 calc R U . . .
C46 C 0.5689(2) 1.0958(5) 0.6675(3) 0.0719(18) Uani 1 1 d . . . . .
H46A H 0.545253 1.079131 0.628770 0.086 Uiso 1 1 calc R U . . .
H46B H 0.562522 1.180036 0.683901 0.086 Uiso 1 1 calc R U . . .
C42 C 0.5632(3) 0.8321(5) 0.4822(3) 0.081(2) Uani 1 1 d . . . . .
H42A H 0.580256 0.904760 0.500402 0.122 Uiso 1 1 calc R U . . .
H42B H 0.567291 0.764357 0.515023 0.122 Uiso 1 1 calc R U . . .
H42C H 0.527215 0.849703 0.476232 0.122 Uiso 1 1 calc R U . . .
C20 C 0.7974(3) 0.5947(7) 0.3888(3) 0.087(2) Uani 1 1 d . . . . .
H20A H 0.831108 0.630722 0.392040 0.130 Uiso 1 1 calc R U . . .
H20B H 0.772253 0.654450 0.404084 0.130 Uiso 1 1 calc R U . . .
H20C H 0.790605 0.571339 0.340488 0.130 Uiso 1 1 calc R U . . .
C40 C 0.5863(3) 0.7969(5) 0.4115(3) 0.0762(19) Uani 1 1 d . . . . .
H40 H 0.621944 0.777575 0.424335 0.091 Uiso 1 1 calc R U . . .
C29 C 0.6070(2) 0.2733(6) 0.2870(3) 0.0745(19) Uani 1 1 d . . . . .
H29A H 0.600878 0.185194 0.289472 0.112 Uiso 1 1 calc R U . . .
H29B H 0.635604 0.289280 0.256067 0.112 Uiso 1 1 calc R U . . .
H29C H 0.576908 0.314269 0.268753 0.112 Uiso 1 1 calc R U . . .
C47 C 0.6248(2) 1.1588(5) 0.5767(3) 0.0672(16) Uani 1 1 d . . . . .
H47A H 0.618928 1.245336 0.586806 0.101 Uiso 1 1 calc R U . . .
H47B H 0.599475 1.129846 0.543445 0.101 Uiso 1 1 calc R U . . .
H47C H 0.658493 1.148418 0.556833 0.101 Uiso 1 1 calc R U . . .
C48 C 0.6564(3) 1.1358(6) 0.6907(3) 0.093(2) Uani 1 1 d . . . . .
H48A H 0.647118 1.219738 0.702866 0.139 Uiso 1 1 calc R U . . .
H48B H 0.690281 1.134900 0.670567 0.139 Uiso 1 1 calc R U . . .
H48C H 0.655808 1.084885 0.732622 0.139 Uiso 1 1 calc R U . . .
C8 C 0.8199(2) 0.9390(6) 0.5054(4) 0.096(2) Uani 1 1 d . . . . .
H8A H 0.811152 1.020946 0.521849 0.144 Uiso 1 1 calc R U . . .
H8B H 0.828721 0.942586 0.455919 0.144 Uiso 1 1 calc R U . . .
H8C H 0.848781 0.908120 0.531906 0.144 Uiso 1 1 calc R U . . .
Be2 Be 0.6375(2) 0.5559(6) 0.4787(3) 0.0395(15) Uani 1 1 d . . . . .
C11 C 0.6698(2) 0.5369(6) 0.7221(3) 0.0736(18) Uani 1 1 d . . . . .
H11A H 0.660702 0.453664 0.735913 0.110 Uiso 1 1 calc R U . . .
H11B H 0.649209 0.561730 0.682178 0.110 Uiso 1 1 calc R U . . .
H11C H 0.663780 0.592833 0.760966 0.110 Uiso 1 1 calc R U . . .
C19 C 0.7946(2) 0.4814(7) 0.4353(3) 0.083(2) Uani 1 1 d . . . . .
H19 H 0.758981 0.452311 0.431806 0.100 Uiso 1 1 calc R U . . .
C12 C 0.7586(2) 0.4920(6) 0.7615(3) 0.084(2) Uani 1 1 d . . . . .
H12A H 0.755242 0.545508 0.802034 0.127 Uiso 1 1 calc R U . . .
H12B H 0.793834 0.490001 0.746449 0.127 Uiso 1 1 calc R U . . .
H12C H 0.747641 0.409269 0.773797 0.127 Uiso 1 1 calc R U . . .
C39 C 0.6436(2) 0.6293(6) 0.2825(3) 0.0764(19) Uani 1 1 d . . . . .
H39A H 0.654179 0.599796 0.236672 0.115 Uiso 1 1 calc R U . . .
H39B H 0.659997 0.580567 0.318778 0.115 Uiso 1 1 calc R U . . .
H39C H 0.653288 0.715186 0.287730 0.115 Uiso 1 1 calc R U . . .
C14 C 0.9112(2) 0.5652(8) 0.5081(4) 0.105(3) Uani 1 1 d . . . . .
H14A H 0.938140 0.625224 0.515247 0.158 Uiso 1 1 calc R U . . .
H14B H 0.903392 0.559568 0.458430 0.158 Uiso 1 1 calc R U . . .
H14C H 0.922353 0.485246 0.525137 0.158 Uiso 1 1 calc R U . . .
C44 C 0.5181(2) 0.8448(7) 0.6648(4) 0.090(2) Uani 1 1 d . . . . .
H44A H 0.521154 0.759079 0.650753 0.136 Uiso 1 1 calc R U . . .
H44B H 0.516519 0.896572 0.623274 0.136 Uiso 1 1 calc R U . . .
H44C H 0.487243 0.855572 0.692180 0.136 Uiso 1 1 calc R U . . .
C18 C 0.8575(3) 0.2918(7) 0.5762(4) 0.107(3) Uani 1 1 d . . . . .
H18A H 0.855372 0.218583 0.605376 0.160 Uiso 1 1 calc R U . . .
H18B H 0.886188 0.341730 0.591247 0.160 Uiso 1 1 calc R U . . .
H18C H 0.862199 0.267739 0.527572 0.160 Uiso 1 1 calc R U . . .
C36 C 0.4627(3) 0.7489(6) 0.3537(4) 0.101(3) Uani 1 1 d . . . . .
H36A H 0.470936 0.764424 0.304796 0.151 Uiso 1 1 calc R U . . .
H36B H 0.473431 0.818672 0.381994 0.151 Uiso 1 1 calc R U . . .
H36C H 0.426308 0.737283 0.358584 0.151 Uiso 1 1 calc R U . . .
Be1 Be 0.6985(2) 0.5791(6) 0.5226(3) 0.0384(14) Uani 1 1 d . . . . .
C38 C 0.5608(3) 0.6933(7) 0.2310(3) 0.105(3) Uani 1 1 d . . . . .
H38A H 0.563717 0.780424 0.241926 0.157 Uiso 1 1 calc R U . . .
H38B H 0.525179 0.670867 0.227608 0.157 Uiso 1 1 calc R U . . .
H38C H 0.577601 0.676547 0.186611 0.157 Uiso 1 1 calc R U . . .
C41 C 0.5924(3) 0.8967(6) 0.3633(4) 0.120(3) Uani 1 1 d . . . . .
H41A H 0.559269 0.931202 0.352101 0.181 Uiso 1 1 calc R U . . .
H41B H 0.608341 0.866741 0.320614 0.181 Uiso 1 1 calc R U . . .
H41C H 0.613588 0.959896 0.384329 0.181 Uiso 1 1 calc R U . . .
C21 C 0.8274(3) 0.3739(9) 0.4077(4) 0.154(5) Uani 1 1 d . . . . .
H21A H 0.819684 0.359658 0.358496 0.232 Uiso 1 1 calc R U . . .
H21B H 0.819899 0.299926 0.434448 0.232 Uiso 1 1 calc R U . . .
H21C H 0.863109 0.394458 0.412727 0.232 Uiso 1 1 calc R U . . .
H1A H 0.6526(16) 0.651(4) 0.534(2) 0.050 Uiso 1 1 d . . . . .
H1B H 0.6644(15) 0.464(4) 0.520(2) 0.050 Uiso 1 1 d . . . . .
H1C H 0.6839(16) 0.604(4) 0.452(2) 0.050 Uiso 1 1 d . . . . .

loop_
_atom_site_aniso_label
_atom_site_aniso_U_11
_atom_site_aniso_U_22
_atom_site_aniso_U_33
_atom_site_aniso_U_23
_atom_site_aniso_U_13
_atom_site_aniso_U_12
K1 0.0403(6) 0.0483(6) 0.0540(6) -0.0094(6) 0.0028(6) 0.0056(5)
Si1 0.0357(7) 0.0500(9) 0.0498(7) -0.0161(8) 0.0004(7) 0.0050(7)
Si2 0.0594(9) 0.0399(8) 0.0418(7) -0.0005(7) -0.0088(7) -0.0066(7)
N1 0.029(2) 0.040(2) 0.0378(19) -0.0062(19) -0.0014(17) 0.0019(17)
N2 0.039(2) 0.038(2) 0.039(2) -0.0017(19) -0.0006(18) -0.0074(19)
N3 0.053(3) 0.045(3) 0.055(2) -0.004(2) 0.005(2) 0.000(2)
N4 0.060(3) 0.047(3) 0.050(3) 0.007(2) 0.000(2) 0.001(2)
C1 0.027(2) 0.042(3) 0.046(3) -0.012(2) -0.002(2) 0.000(2)
C6 0.035(3) 0.051(3) 0.046(3) -0.012(3) -0.006(2) 0.008(2)
C28 0.056(3) 0.044(3) 0.046(3) -0.012(2) 0.007(3) -0.012(3)
C25 0.049(3) 0.060(4) 0.076(4) 0.006(3) 0.002(3) -0.021(3)
C2 0.034(3) 0.039(3) 0.067(3) -0.013(3) -0.001(3) 0.001(2)
C24 0.056(4) 0.046(3) 0.062(3) -0.006(3) -0.006(3) -0.011(3)
C23 0.042(3) 0.039(3) 0.047(3) 0.001(3) -0.011(2) -0.007(2)
C26 0.046(3) 0.066(4) 0.059(3) 0.004(3) 0.012(3) -0.009(3)
C31 0.043(3) 0.051(3) 0.055(3) 0.003(3) 0.006(3) 0.005(2)
C7 0.048(3) 0.047(3) 0.075(4) 0.003(3) 0.011(3) -0.008(3)
C30 0.052(3) 0.058(4) 0.070(4) -0.015(3) 0.011(3) -0.003(3)
C22 0.032(3) 0.047(3) 0.040(3) 0.001(2) -0.014(2) -0.001(2)
C10 0.061(4) 0.060(4) 0.048(3) 0.004(3) 0.007(3) 0.015(3)
C32 0.070(4) 0.073(4) 0.049(3) -0.004(3) 0.007(3) 0.014(3)
C5 0.050(3) 0.077(5) 0.048(3) -0.020(3) -0.010(3) 0.017(3)
C33 0.049(4) 0.091(5) 0.087(4) 0.003(4) 0.019(3) 0.011(3)
C3 0.047(3) 0.044(3) 0.086(4) -0.025(3) -0.003(3) 0.000(3)
C4 0.049(4) 0.075(5) 0.081(5) -0.044(4) -0.014(3) 0.009(3)
C34 0.060(3) 0.061(4) 0.055(3) 0.007(3) -0.011(3) 0.014(3)
C37 0.084(5) 0.067(4) 0.048(3) 0.008(3) -0.003(3) -0.010(3)
C43 0.086(5) 0.071(4) 0.072(4) 0.010(4) 0.008(4) 0.004(4)
C9 0.074(4) 0.069(4) 0.076(4) 0.018(4) 0.013(4) 0.008(3)
C35 0.058(4) 0.075(4) 0.082(4) 0.007(4) -0.026(3) -0.006(3)
C15 0.037(3) 0.104(5) 0.080(4) -0.033(4) -0.006(3) 0.005(3)
C13 0.042(3) 0.080(4) 0.078(4) -0.021(4) 0.005(3) 0.002(3)
C16 0.058(4) 0.067(4) 0.107(5) -0.009(4) -0.002(4) 0.023(3)
C45 0.092(5) 0.054(4) 0.063(3) -0.002(3) 0.026(3) 0.011(3)
C27 0.038(3) 0.048(3) 0.047(3) 0.003(3) -0.002(2) -0.001(3)
C17 0.062(4) 0.047(4) 0.149(6) 0.002(4) -0.008(4) 0.003(3)
C46 0.089(5) 0.048(4) 0.078(4) -0.001(3) 0.019(4) 0.019(3)
C42 0.109(5) 0.057(4) 0.077(4) -0.030(4) -0.017(4) 0.015(4)
C20 0.091(5) 0.126(6) 0.043(3) -0.006(4) 0.007(3) -0.016(4)
C40 0.125(6) 0.051(4) 0.053(3) 0.001(3) -0.019(4) -0.008(4)
C29 0.085(5) 0.072(4) 0.066(4) -0.033(3) 0.013(3) -0.018(4)
C47 0.078(4) 0.057(4) 0.067(4) 0.012(3) 0.008(3) 0.005(3)
C48 0.113(6) 0.080(5) 0.086(5) 0.001(4) -0.027(4) -0.004(4)
C8 0.069(4) 0.074(5) 0.146(7) 0.020(5) 0.025(4) -0.024(4)
Be2 0.038(4) 0.041(4) 0.039(3) -0.011(3) -0.001(3) -0.004(3)
C11 0.063(4) 0.077(5) 0.081(4) 0.004(4) 0.012(4) -0.008(3)
C19 0.060(4) 0.112(6) 0.078(4) -0.044(5) 0.002(3) 0.024(4)
C12 0.083(5) 0.102(6) 0.068(4) 0.022(4) -0.009(4) 0.011(4)
C39 0.093(5) 0.082(5) 0.054(3) 0.007(4) 0.013(3) -0.011(4)
C14 0.043(4) 0.172(8) 0.101(5) -0.025(5) 0.014(4) -0.004(4)
C44 0.069(5) 0.111(6) 0.091(5) -0.016(4) -0.002(4) -0.012(4)
C18 0.082(5) 0.091(5) 0.147(7) -0.006(5) -0.015(5) 0.045(4)
C36 0.120(6) 0.085(5) 0.097(5) -0.015(4) -0.051(5) 0.047(5)
Be1 0.035(3) 0.036(4) 0.044(3) -0.010(3) 0.001(3) -0.003(3)
C38 0.116(6) 0.148(7) 0.051(3) 0.022(4) -0.011(4) -0.025(5)
C41 0.172(8) 0.040(4) 0.149(7) -0.005(5) 0.014(7) -0.024(5)
C21 0.093(6) 0.246(12) 0.124(7) -0.124(8) -0.021(5) 0.059(7)

loop_
_atom_type_symbol
_atom_type_description
_atom_type_scat_dispersion_real
_atom_type_scat_dispersion_imag
_atom_type_scat_source
C C 0.0033 0.0016 'International Tables Vol C Tables 4.2.6.8 and 6.1.1.4'
H H 0.0000 0.0000 'International Tables Vol C Tables 4.2.6.8 and 6.1.1.4'
Be Be 0.0005 0.0002 'International Tables Vol C Tables 4.2.6.8 and 6.1.1.4'
N N 0.0061 0.0033 'International Tables Vol C Tables 4.2.6.8 and 6.1.1.4'
Si Si 0.0817 0.0704 'International Tables Vol C Tables 4.2.6.8 and 6.1.1.4'
K K 0.2009 0.2494 'International Tables Vol C Tables 4.2.6.8 and 6.1.1.4'

loop_
_geom_angle_atom_site_label_1
_geom_angle_atom_site_label_2
_geom_angle_atom_site_label_3
_geom_angle
_geom_angle_site_symmetry_1
_geom_angle_site_symmetry_3
_geom_angle_publ_flag
N3 K1 N4 65.19(12) . . ?
N3 K1 C2 158.34(13) . . ?
N4 K1 C2 110.68(13) . . ?
N3 K1 C3 134.83(14) . . ?
N4 K1 C3 91.49(14) . . ?
C2 K1 C3 25.37(12) . . ?
N3 K1 C1 147.51(13) . . ?
N4 K1 C1 135.24(13) . . ?
C2 K1 C1 25.50(11) . . ?
C3 K1 C1 44.42(13) . . ?
N3 K1 C6 122.47(13) . . ?
N4 K1 C6 136.40(13) . . ?
C2 K1 C6 44.65(13) . . ?
C3 K1 C6 51.16(14) . . ?
C1 K1 C6 25.40(11) . . ?
N3 K1 C5 109.17(14) . . ?
N4 K1 C5 112.94(14) . . ?
C2 K1 C5 51.31(14) . . ?
C3 K1 C5 43.09(16) . . ?
C1 K1 C5 44.18(12) . . ?
C6 K1 C5 24.94(12) . . ?
N3 K1 C4 114.18(15) . . ?
N4 K1 C4 92.76(15) . . ?
C2 K1 C4 44.18(14) . . ?
C3 K1 C4 24.48(15) . . ?
C1 K1 C4 51.47(13) . . ?
C6 K1 C4 43.76(14) . . ?
C5 K1 C4 24.36(14) . . ?
N3 K1 Be1 134.79(13) . . ?
N4 K1 Be1 151.96(14) . . ?
C2 K1 Be1 58.59(13) . . ?
C3 K1 Be1 83.33(14) . . ?
C1 K1 Be1 42.22(12) . . ?
C6 K1 Be1 56.88(13) . . ?
C5 K1 Be1 81.56(14) . . ?
C4 K1 Be1 93.64(14) . . ?
N1 Si1 C13 109.9(2) . . ?
N1 Si1 C16 110.0(2) . . ?
C13 Si1 C16 109.1(3) . . ?
N1 Si1 C19 104.6(2) . . ?
C13 Si1 C19 113.0(3) . . ?
C16 Si1 C19 110.2(3) . . ?
N2 Si2 C37 112.9(2) . . ?
N2 Si2 C34 109.6(2) . . ?
C37 Si2 C34 108.4(3) . . ?
N2 Si2 C40 104.7(2) . . ?
C37 Si2 C40 107.9(3) . . ?
C34 Si2 C40 113.5(3) . . ?
C1 N1 Be1 114.0(3) . . ?
C1 N1 Si1 123.6(3) . . ?
Be1 N1 Si1 122.4(3) . . ?
C22 N2 Be2 116.6(4) . . ?
C22 N2 Si2 119.7(3) . . ?
Be2 N2 Si2 123.3(3) . . ?
C43 N3 C44 109.0(5) . . ?
C43 N3 C45 109.9(4) . . ?
C44 N3 C45 109.5(5) . . ?
C43 N3 K1 110.6(3) . . ?
C44 N3 K1 107.8(3) . . ?
C45 N3 K1 110.1(3) . . ?
C48 N4 C47 109.1(4) . . ?
C48 N4 C46 111.1(5) . . ?
C47 N4 C46 109.3(4) . . ?
C48 N4 K1 104.0(3) . . ?
C47 N4 K1 113.8(3) . . ?
C46 N4 K1 109.4(3) . . ?
C2 C1 C6 118.6(4) . . ?
C2 C1 N1 121.1(4) . . ?
C6 C1 N1 120.2(4) . . ?
C2 C1 K1 75.5(3) . . ?
C6 C1 K1 77.8(3) . . ?
N1 C1 K1 114.1(3) . . ?
C5 C6 C1 119.3(5) . . ?
C5 C6 C10 117.9(5) . . ?
C1 C6 C10 122.8(4) . . ?
C5 C6 K1 78.0(3) . . ?
C1 C6 K1 76.8(3) . . ?
C10 C6 K1 115.0(3) . . ?
C23 C28 C29 113.5(4) . . ?
C23 C28 C30 110.6(4) . . ?
C29 C28 C30 110.3(4) . . ?
C26 C25 C24 119.8(5) . . ?
C3 C2 C1 119.4(5) . . ?
C3 C2 C7 119.0(5) . . ?
C1 C2 C7 121.5(4) . . ?
C3 C2 K1 78.6(3) . . ?
C1 C2 K1 79.0(3) . . ?
C7 C2 K1 109.8(3) . . ?
C25 C24 C23 120.4(5) . . ?
C24 C23 C22 119.7(5) . . ?
C24 C23 C28 118.3(5) . . ?
C22 C23 C28 122.0(4) . . ?
C25 C26 C27 121.5(5) . . ?
C27 C31 C33 115.8(4) . . ?
C27 C31 C32 108.7(4) . . ?
C33 C31 C32 110.6(4) . . ?
C2 C7 C9 111.2(4) . . ?
C2 C7 C8 114.3(5) . . ?
C9 C7 C8 110.3(5) . . ?
C23 C22 C27 119.7(5) . . ?
C23 C22 N2 120.9(4) . . ?
C27 C22 N2 119.4(4) . . ?
C6 C10 C11 111.3(4) . . ?
C6 C10 C12 112.9(5) . . ?
C11 C10 C12 110.7(5) . . ?
C4 C5 C6 121.6(5) . . ?
C4 C5 K1 78.2(3) . . ?
C6 C5 K1 77.1(3) . . ?
C4 C3 C2 121.5(6) . . ?
C4 C3 K1 79.7(3) . . ?
C2 C3 K1 76.0(3) . . ?
C3 C4 C5 119.6(5) . . ?
C3 C4 K1 75.8(3) . . ?
C5 C4 K1 77.4(3) . . ?
C35 C34 C36 109.0(5) . . ?
C35 C34 Si2 114.9(4) . . ?
C36 C34 Si2 115.6(4) . . ?
C39 C37 C38 108.9(5) . . ?
C39 C37 Si2 114.0(4) . . ?
C38 C37 Si2 116.3(5) . . ?
C15 C13 C14 108.6(5) . . ?
C15 C13 Si1 114.2(4) . . ?
C14 C13 Si1 116.3(4) . . ?
C17 C16 C18 109.8(5) . . ?
C17 C16 Si1 112.3(4) . . ?
C18 C16 Si1 116.0(5) . . ?
N3 C45 C46 114.6(5) . . ?
C26 C27 C22 118.6(5) . . ?
C26 C27 C31 118.6(5) . . ?
C22 C27 C31 122.7(4) . . ?
N4 C46 C45 113.9(5) . . ?
C41 C40 C42 115.0(6) . . ?
C41 C40 Si2 120.4(4) . . ?
C42 C40 Si2 111.3(4) . . ?
N2 Be2 Be1 178.5(5) . . ?
C20 C19 C21 112.8(6) . . ?
C20 C19 Si1 113.6(4) . . ?
C21 C19 Si1 113.4(5) . . ?
N1 Be1 Be2 176.8(5) . . ?
N1 Be1 K1 89.6(3) . . ?
Be2 Be1 K1 92.3(3) . . ?

loop_
_geom_bond_atom_site_label_1
_geom_bond_atom_site_label_2
_geom_bond_distance
_geom_bond_site_symmetry_2
_geom_bond_publ_flag
K1 N3 2.824(4) . ?
K1 N4 2.843(4) . ?
K1 C2 3.186(5) . ?
K1 C3 3.218(5) . ?
K1 C1 3.231(4) . ?
K1 C6 3.243(5) . ?
K1 C5 3.255(5) . ?
K1 C4 3.265(5) . ?
K1 Be1 3.713(6) . ?
Si1 N1 1.734(4) . ?
Si1 C13 1.868(6) . ?
Si1 C16 1.905(6) . ?
Si1 C19 1.913(6) . ?
Si2 N2 1.733(4) . ?
Si2 C37 1.887(5) . ?
Si2 C34 1.899(5) . ?
Si2 C40 1.902(6) . ?
N1 C1 1.430(5) . ?
N1 Be1 1.598(7) . ?
N2 C22 1.444(6) . ?
N2 Be2 1.582(7) . ?
N3 C43 1.461(7) . ?
N3 C44 1.462(7) . ?
N3 C45 1.464(6) . ?
N4 C48 1.441(7) . ?
N4 C47 1.457(6) . ?
N4 C46 1.475(7) . ?
C1 C2 1.417(6) . ?
C1 C6 1.423(6) . ?
C6 C5 1.403(7) . ?
C6 C10 1.509(7) . ?
C28 C23 1.524(7) . ?
C28 C29 1.531(7) . ?
C28 C30 1.531(7) . ?
C25 C26 1.375(7) . ?
C25 C24 1.388(7) . ?
C2 C3 1.407(7) . ?
C2 C7 1.514(7) . ?
C24 C23 1.400(7) . ?
C23 C22 1.406(7) . ?
C26 C27 1.406(7) . ?
C31 C27 1.502(7) . ?
C31 C33 1.525(7) . ?
C31 C32 1.541(7) . ?
C7 C9 1.523(7) . ?
C7 C8 1.529(7) . ?
C22 C27 1.406(6) . ?
C10 C11 1.529(7) . ?
C10 C12 1.538(7) . ?
C5 C4 1.375(8) . ?
C3 C4 1.376(8) . ?
C34 C35 1.539(7) . ?
C34 C36 1.544(7) . ?
C37 C39 1.535(8) . ?
C37 C38 1.550(8) . ?
C15 C13 1.505(8) . ?
C13 C14 1.544(8) . ?
C16 C17 1.544(8) . ?
C16 C18 1.560(7) . ?
C45 C46 1.501(7) . ?
C42 C40 1.541(8) . ?
C20 C19 1.531(9) . ?
C40 C41 1.443(8) . ?
Be2 Be1 1.842(9) . ?
C19 C21 1.556(9) . ?
